data_7056252
loop_
_publ_author_name
'Ozdemir, Mehmet'
'Choi, Donghee'
'Zorlu, Yunus'
'Cosut, Bunyemin'
'Kim, Hyungsug'
'Kim, Choongik'
'Usta, Hakan'

_publ_section_title
;
 A New Rod-Shaped BODIPY-Acetylene Molecule for Solution-Processed
 Semiconducting Microribbons in N-Channel Organic Field-Effect Transistors
;
_journal_name_full 'New J. Chem.'
_journal_paper_doi 10.1039/C7NJ00266A
_journal_year 2017
_chemical_formula_moiety 'C56 H60 B2 F4 N4 O2 S2'
_chemical_formula_sum 'C56 H60 B2 F4 N4 O2 S2'
_chemical_formula_weight 982.86
_space_group_IT_number 2
_symmetry_cell_setting triclinic
_symmetry_space_group_name_Hall '-P 1'
_symmetry_space_group_name_H-M 'P -1'
_atom_sites_solution_hydrogens difmap
_atom_sites_solution_primary other
_audit_update_record
;
2016-06-01 deposited with the CCDC.
2017-05-29 downloaded from the CCDC.
;
_cell_angle_alpha 66.265(7)
_cell_angle_beta 87.951(7)
_cell_angle_gamma 81.738(7)
_cell_formula_units_Z 1
_cell_length_a 10.1366(12)
_cell_length_b 10.9280(12)
_cell_length_c 12.6758(14)
_cell_measurement_reflns_used 4341
_cell_measurement_temperature 173
_cell_measurement_theta_max 27
_cell_measurement_theta_min 3
_cell_volume 1271.6(3)
_computing_cell_refinement 'APEX2 v2014.11-0 (Bruker AXS)'
_computing_data_collection 'Bruker Instrument Service v2013.12.0.0 (Bruker AXS)'
_computing_data_reduction 'SAINT V8.34A (Bruker AXS)'
_computing_molecular_graphics 'MERCURY (Macrae et al., 2006)'
_computing_publication_material 'PLATON V1.16 (Spek, 2009)'
_computing_structure_refinement 'CRYSTALS (Betteridge et al., 2003)'
_computing_structure_solution 'SIR92 (Altomare et al., 1994)'
_diffrn_ambient_temperature 173
_diffrn_measured_fraction_theta_full 0.986
_diffrn_measured_fraction_theta_max 0.986
_diffrn_measurement_device Area
_diffrn_measurement_device_type 'Bruker APEX II QUAZAR three-circle diffractometer'
_diffrn_measurement_method \w/2\q
_diffrn_radiation_monochromator 'multilayer QUAZAR mirrors'
_diffrn_radiation_type 'Mo K\a'
_diffrn_radiation_wavelength 0.71073
_diffrn_reflns_av_R_equivalents 0.103
_diffrn_reflns_limit_h_max 9
_diffrn_reflns_limit_h_min -12
_diffrn_reflns_limit_k_max 12
_diffrn_reflns_limit_k_min -13
_diffrn_reflns_limit_l_max 14
_diffrn_reflns_limit_l_min -15
_diffrn_reflns_number 11886
_diffrn_reflns_theta_full 25.027
_diffrn_reflns_theta_max 25.027
_diffrn_reflns_theta_min 1.755
_diffrn_source 'microfocus sealed tube'
_diffrn_source_type ImuS
_diffrn_standards_number 0
_exptl_absorpt_coefficient_mu 0.166
_exptl_absorpt_correction_T_max 0.99
_exptl_absorpt_correction_T_min 0.93
_exptl_absorpt_correction_type multi-scan
_exptl_absorpt_process_details 'SADABS V2014/5 (Bruker AXS)'
_exptl_crystal_colour red
_exptl_crystal_density_diffrn 1.283
_exptl_crystal_density_method 'not measured'
_exptl_crystal_description block
_exptl_crystal_F_000 518
_exptl_crystal_size_max 0.460
_exptl_crystal_size_mid 0.440
_exptl_crystal_size_min 0.080
_refine_diff_density_max 1.00
_refine_diff_density_min -0.37
_refine_ls_extinction_method None
_refine_ls_goodness_of_fit_ref 0.9462
_refine_ls_hydrogen_treatment constr
_refine_ls_matrix_type full
_refine_ls_number_parameters 316
_refine_ls_number_reflns 2591
_refine_ls_number_restraints 36
_refine_ls_R_factor_all 0.1600
_refine_ls_R_factor_gt 0.0860
_refine_ls_shift/su_max 0.0001077
_refine_ls_shift/su_mean 0.0000087
_refine_ls_structure_factor_coef Fsqd
_refine_ls_weighting_details
;
 Method, part 1, Chebychev polynomial, (Watkin, 1994, Prince, 1982) 
 [weight] = 1.0/[A~0~*T~0~(x)+A~1~*T~1~(x) ... +A~n-1~]*T~n-1~(x)] 
 where A~i~ are the Chebychev coefficients listed below and x= Fcalc/Fmax 
 Method = Robust Weighting (Prince, 1982) 
 W = [weight] * [1-(deltaF/6*sigmaF)^2^]^2^ 
 A~i~ are: 
 8.68 12.5 5.23 0.980 
;
_refine_ls_weighting_scheme calc
_refine_ls_wR_factor_all 0.2739
_refine_ls_wR_factor_gt 0.2139
_refine_ls_wR_factor_ref 0.2344
_reflns_limit_h_max 12
_reflns_limit_h_min -11
_reflns_limit_k_max 13
_reflns_limit_k_min -11
_reflns_limit_l_max 15
_reflns_limit_l_min 0
_reflns_number_gt 2101
_reflns_number_total 4418
_reflns_threshold_expression I>2.0\s(I)
_oxford_diffrn_Wilson_B_factor 0.00
_oxford_diffrn_Wilson_scale 0.00
_oxford_refine_ls_r_factor_ref 0.1019
_oxford_refine_ls_scale 0.1666(3)
_oxford_reflns_number_all 4368
_oxford_reflns_threshold_expression_ref I>1.2\s(I)
_cod_data_source_file c7nj00266a2.cif
_cod_data_source_block 1
_cod_depositor_comments
;
The following automatic conversions were performed:

'_atom_sites_solution_primary' value 'Other' changed to 'other'
according to
/home/data/users/saulius/crontab/automatic-downloads/rss-feeds/RSC/lib/dictionaries/cif_core.dic
dictionary named 'cif_core.dic' version 2.4.2 from 2011-04-26.

Automatic conversion script
Id: cif_fix_values 4973 2017-02-22 13:04:09Z antanas 
;
_cod_original_cell_volume 1271.65(14)
_cod_original_sg_symbol_H-M 'P -1 '
_cod_database_code 7056252

loop_
_symmetry_equiv_pos_as_xyz
x,y,z
-x,-y,-z

loop_
_atom_site_label
_atom_site_type_symbol
_atom_site_fract_x
_atom_site_fract_y
_atom_site_fract_z
_atom_site_U_iso_or_equiv
_atom_site_occupancy
_atom_site_adp_type
_atom_site_refinement_flags_posn
_atom_site_refinement_flags_adp
F1 F -0.0346(4) 1.2811(4) 0.1121(5) 0.0564 1.0000 Uani . .
F2 F -0.0825(4) 1.2443(5) -0.0449(4) 0.0671 1.0000 Uani . .
S1 S 0.44108(17) 0.84309(19) 0.28472(19) 0.0400 1.0000 Uani . .
O1 O 0.8280(5) 0.6769(6) 0.5629(6) 0.0632 1.0000 Uani . .
N1 N 0.1430(6) 1.1820(6) 0.0295(6) 0.0399 1.0000 Uani . .
N2 N -0.0362(5) 1.0544(6) 0.1343(6) 0.0392 1.0000 Uani . .
B1 B -0.0060(8) 1.1962(9) 0.0550(8) 0.0416 1.0000 Uani . .
C1 C 0.1422(10) 1.4108(9) -0.1275(8) 0.0648 1.0000 Uani . .
C2 C -0.2834(7) 1.1123(9) 0.1267(9) 0.0624 1.0000 Uani . .
C3 C 0.2087(8) 1.2748(8) -0.0491(7) 0.0449 1.0000 Uani . .
C4 C 0.3455(8) 1.2240(9) -0.0434(8) 0.0503 1.0000 Uani . .
C5 C 0.3610(7) 1.0964(8) 0.0405(7) 0.0423 1.0000 Uani . .
C6 C 0.2363(6) 1.0664(7) 0.0886(6) 0.0346 1.0000 Uani . .
C7 C 0.1935(6) 0.9518(7) 0.1702(7) 0.0335 1.0000 Uani . .
C8 C 0.0601(7) 0.9442(7) 0.1948(7) 0.0382 1.0000 Uani . .
C9 C -0.0072(8) 0.8426(9) 0.2702(8) 0.0553 1.0000 Uani . .
C10 C -0.1401(8) 0.8885(9) 0.2567(9) 0.0601 1.0000 Uani . .
C11 C -0.1568(7) 1.0190(8) 0.1731(8) 0.0487 1.0000 Uani . .
C12 C 0.2926(6) 0.8311(7) 0.2299(7) 0.0381 1.0000 Uani . .
C13 C 0.2840(7) 0.7005(7) 0.2501(7) 0.0415 1.0000 Uani . .
C14 C 0.3959(7) 0.6108(8) 0.3089(7) 0.0470 1.0000 Uani . .
C15 C 0.4915(7) 0.6709(7) 0.3326(7) 0.0380 1.0000 Uani . .
C16 C 0.6191(7) 0.6157(7) 0.3861(7) 0.0387 1.0000 Uani . .
C17 C 0.7306(7) 0.5767(7) 0.4236(7) 0.0385 1.0000 Uani . .
C18 C 0.8663(6) 0.5347(7) 0.4648(6) 0.0346 1.0000 Uani . .
C19 C 0.9171(7) 0.5886(7) 0.5352(7) 0.0383 1.0000 Uani . .
C20 C 1.0497(7) 0.5557(7) 0.5679(7) 0.0416 1.0000 Uani . .
C21 C 0.8772(9) 0.7444(13) 0.6283(12) 0.0884 1.0000 Uani . .
C22 C 0.7601(11) 0.8327(15) 0.6468(15) 0.1224 1.0000 Uani D U
C23 C 0.7034(12) 0.9477(19) 0.5422(19) 0.1527 1.0000 Uani D U
C24 C 0.7969(18) 1.0526(19) 0.4817(19) 0.1735 1.0000 Uani D U
C25 C 0.6495(12) 0.7620(18) 0.7036(16) 0.1372 1.0000 Uani D U
C26 C 0.6830(13) 0.6446(17) 0.8055(16) 0.1476 1.0000 Uani D U
C27 C 0.5685(17) 0.593(2) 0.871(2) 0.1883 1.0000 Uani D U
C28 C 0.603(2) 0.456(2) 0.975(2) 0.2095 1.0000 Uani D U
H11 H 0.2052 1.4611 -0.1768 0.0787 1.0000 Uiso R .
H12 H 0.1016 1.4585 -0.0832 0.0787 1.0000 Uiso R .
H13 H 0.0741 1.4019 -0.1733 0.0787 1.0000 Uiso R .
H21 H -0.3585 1.0711 0.1636 0.0765 1.0000 Uiso R .
H22 H -0.2827 1.1930 0.1394 0.0765 1.0000 Uiso R .
H23 H -0.2925 1.1373 0.0455 0.0765 1.0000 Uiso R .
H41 H 0.4144 1.2714 -0.0893 0.0580 1.0000 Uiso R .
H51 H 0.4432 1.0354 0.0638 0.0486 1.0000 Uiso R .
H91 H 0.0342 0.7552 0.3245 0.0618 1.0000 Uiso R .
H101 H -0.2105 0.8385 0.2963 0.0700 1.0000 Uiso R .
H131 H 0.2087 0.6733 0.2258 0.0502 1.0000 Uiso R .
H141 H 0.4042 0.5147 0.3317 0.0557 1.0000 Uiso R .
H201 H 1.0854 0.5950 0.6144 0.0457 1.0000 Uiso R .
H211 H 0.9482 0.7923 0.5923 0.1122 1.0000 Uiso R .
H212 H 0.9127 0.6751 0.7038 0.1122 1.0000 Uiso R .
H221 H 0.7907 0.8715 0.6964 0.1392 1.0000 Uiso R .
H231 H 0.6248 0.9960 0.5586 0.1968 1.0000 Uiso R .
H232 H 0.6800 0.9152 0.4862 0.1968 1.0000 Uiso R .
H241 H 0.7504 1.1282 0.4081 0.2161 1.0000 Uiso R .
H242 H 0.8193 1.0994 0.5247 0.2161 1.0000 Uiso R .
H243 H 0.8745 1.0186 0.4524 0.2161 1.0000 Uiso R .
H251 H 0.5859 0.8249 0.7203 0.1555 1.0000 Uiso R .
H252 H 0.6109 0.7388 0.6477 0.1555 1.0000 Uiso R .
H261 H 0.7356 0.6665 0.8540 0.1690 1.0000 Uiso R .
H262 H 0.7311 0.5777 0.7849 0.1690 1.0000 Uiso R .
H271 H 0.5227 0.6575 0.8947 0.2137 1.0000 Uiso R .
H272 H 0.5111 0.5779 0.8189 0.2137 1.0000 Uiso R .
H281 H 0.5246 0.4256 1.0114 0.2344 1.0000 Uiso R .
H282 H 0.6604 0.4681 1.0252 0.2344 1.0000 Uiso R .
H283 H 0.6487 0.3885 0.9494 0.2344 1.0000 Uiso R .

loop_
_atom_site_aniso_label
_atom_site_aniso_U_11
_atom_site_aniso_U_22
_atom_site_aniso_U_33
_atom_site_aniso_U_23
_atom_site_aniso_U_13
_atom_site_aniso_U_12
F1 0.043(2) 0.047(3) 0.082(4) -0.035(3) 0.005(2) 0.011(2)
F2 0.045(3) 0.075(3) 0.062(3) -0.013(3) -0.031(2) 0.012(2)
S1 0.0217(8) 0.0376(10) 0.0566(14) -0.0177(10) -0.0112(8) 0.0082(7)
O1 0.036(3) 0.083(4) 0.089(5) -0.060(4) -0.017(3) 0.021(3)
N1 0.030(3) 0.034(3) 0.049(4) -0.014(3) -0.009(3) 0.012(3)
N2 0.020(3) 0.042(3) 0.055(4) -0.021(3) -0.010(3) 0.009(2)
B1 0.030(4) 0.043(5) 0.043(6) -0.014(4) -0.005(4) 0.014(4)
C1 0.073(6) 0.048(5) 0.054(6) -0.005(5) -0.006(5) 0.008(4)
C2 0.023(4) 0.068(6) 0.094(8) -0.036(6) -0.015(4) 0.011(4)
C3 0.049(5) 0.042(4) 0.040(5) -0.016(4) -0.001(4) 0.006(4)
C4 0.040(4) 0.056(5) 0.047(5) -0.017(4) 0.016(4) 0.001(4)
C5 0.029(4) 0.051(5) 0.043(5) -0.018(4) 0.008(3) 0.005(3)
C6 0.028(4) 0.033(4) 0.037(5) -0.014(3) -0.008(3) 0.012(3)
C7 0.020(3) 0.034(4) 0.045(5) -0.018(4) -0.011(3) 0.012(3)
C8 0.026(3) 0.031(4) 0.051(5) -0.013(4) -0.015(3) 0.010(3)
C9 0.031(4) 0.047(5) 0.073(7) -0.010(5) -0.002(4) -0.001(4)
C10 0.025(4) 0.063(6) 0.089(7) -0.028(5) 0.006(4) -0.004(4)
C11 0.024(4) 0.051(5) 0.074(6) -0.032(5) -0.009(4) 0.007(3)
C12 0.021(3) 0.031(4) 0.055(5) -0.013(4) -0.005(3) 0.008(3)
C13 0.033(4) 0.041(4) 0.049(5) -0.019(4) -0.009(3) 0.007(3)
C14 0.034(4) 0.035(4) 0.063(6) -0.013(4) -0.017(4) 0.010(3)
C15 0.031(4) 0.037(4) 0.038(5) -0.012(4) -0.009(3) 0.014(3)
C16 0.027(4) 0.038(4) 0.044(5) -0.013(4) -0.010(3) 0.011(3)
C17 0.034(4) 0.041(4) 0.037(5) -0.017(4) -0.006(3) 0.012(3)
C18 0.027(3) 0.039(4) 0.030(4) -0.010(3) -0.006(3) 0.011(3)
C19 0.028(4) 0.046(4) 0.040(5) -0.022(4) -0.007(3) 0.016(3)
C20 0.035(4) 0.045(4) 0.044(5) -0.019(4) -0.010(3) 0.006(3)
C21 0.044(5) 0.121(9) 0.138(11) -0.101(9) -0.019(6) 0.022(5)
C22 0.054(6) 0.179(11) 0.212(13) -0.165(10) -0.008(7) 0.006(7)
C23 0.082(9) 0.192(15) 0.265(19) -0.197(16) -0.056(11) 0.059(9)
C24 0.116(10) 0.204(16) 0.276(19) -0.190(16) -0.052(12) 0.042(9)
C25 0.085(7) 0.191(11) 0.213(13) -0.169(10) 0.011(7) 0.000(7)
C26 0.105(8) 0.201(11) 0.214(13) -0.169(10) 0.023(8) -0.010(8)
C27 0.141(10) 0.218(13) 0.240(15) -0.136(11) 0.006(10) -0.001(10)
C28 0.163(12) 0.221(15) 0.256(17) -0.119(13) -0.004(12) 0.006(12)

loop_
_atom_type_symbol
_atom_type_scat_dispersion_real
_atom_type_scat_dispersion_imag
_atom_type_scat_Cromer_Mann_a1
_atom_type_scat_Cromer_Mann_b1
_atom_type_scat_Cromer_Mann_a2
_atom_type_scat_Cromer_Mann_b2
_atom_type_scat_Cromer_Mann_a3
_atom_type_scat_Cromer_Mann_b3
_atom_type_scat_Cromer_Mann_a4
_atom_type_scat_Cromer_Mann_b4
_atom_type_scat_Cromer_Mann_c
_atom_type_scat_source
C 0.0033 0.0016 2.3100 20.8439 1.0200 10.2075 1.5886 0.5687 0.8650 51.6512 0.2156 'International Tables Vol C 4.2.6.8 and 6.1.1.4'
H 0.0000 0.0000 0.4930 10.5109 0.3229 26.1257 0.1402 3.1424 0.0408 57.7998 0.0030 'International Tables Vol C 4.2.6.8 and 6.1.1.4'
B 0.0013 0.0007 2.0545 23.2185 1.3326 1.0210 1.0979 60.3498 0.7068 0.1403 -0.1932 'International Tables Vol C 4.2.6.8 and 6.1.1.4'
F 0.0171 0.0103 3.5392 10.2825 2.6412 4.2944 1.5170 0.2615 1.0243 26.1476 0.2776 'International Tables Vol C 4.2.6.8 and 6.1.1.4'
N 0.0061 0.0033 12.2126 0.0057 3.1322 9.8933 2.0125 28.9975 1.1663 0.5826 -11.5290 'International Tables Vol C 4.2.6.8 and 6.1.1.4'
O 0.0106 0.0060 3.0485 13.2771 2.2868 5.7011 1.5463 0.3239 0.8670 32.9089 0.2508 'International Tables Vol C 4.2.6.8 and 6.1.1.4'
S 0.1246 0.1234 6.9053 1.4679 5.2034 22.2151 1.4379 0.2536 1.5863 56.1720 0.8669 'International Tables Vol C 4.2.6.8 and 6.1.1.4'

loop_
_geom_angle_atom_site_label_1
_geom_angle_site_symmetry_1
_geom_angle_atom_site_label_2
_geom_angle_atom_site_label_3
_geom_angle_site_symmetry_3
_geom_angle
_geom_angle_publ_flag
C12 . S1 C15 . 91.9(3) yes
C19 . O1 C21 . 118.0(6) yes
B1 . N1 C3 . 127.3(6) yes
B1 . N1 C6 . 124.7(7) yes
C3 . N1 C6 . 108.0(6) yes
B1 . N2 C8 . 124.9(6) yes
B1 . N2 C11 . 126.8(6) yes
C8 . N2 C11 . 107.5(6) yes
N2 . B1 N1 . 106.8(6) yes
N2 . B1 F1 . 109.0(7) yes
N1 . B1 F1 . 110.1(7) yes
N2 . B1 F2 . 109.7(7) yes
N1 . B1 F2 . 111.1(7) yes
F1 . B1 F2 . 110.1(6) yes
C3 . C1 H11 . 110.3 no
C3 . C1 H12 . 109.8 no
H11 . C1 H12 . 109.1 no
C3 . C1 H13 . 110.1 no
H11 . C1 H13 . 109.2 no
H12 . C1 H13 . 108.3 no
C11 . C2 H21 . 110.9 no
C11 . C2 H22 . 109.8 no
H21 . C2 H22 . 108.6 no
C11 . C2 H23 . 110.5 no
H21 . C2 H23 . 108.8 no
H22 . C2 H23 . 108.2 no
C1 . C3 N1 . 123.1(7) yes
C1 . C3 C4 . 127.1(8) yes
N1 . C3 C4 . 109.8(7) yes
C3 . C4 C5 . 106.8(7) yes
C3 . C4 H41 . 126.3 no
C5 . C4 H41 . 126.9 no
C4 . C5 C6 . 109.1(6) yes
C4 . C5 H51 . 126.2 no
C6 . C5 H51 . 124.7 no
N1 . C6 C5 . 106.4(6) yes
N1 . C6 C7 . 120.0(6) yes
C5 . C6 C7 . 133.5(6) yes
C6 . C7 C8 . 122.1(6) yes
C6 . C7 C12 . 119.1(6) yes
C8 . C7 C12 . 118.8(7) yes
N2 . C8 C7 . 119.8(7) yes
N2 . C8 C9 . 107.2(6) yes
C7 . C8 C9 . 133.0(6) yes
C8 . C9 C10 . 108.3(8) yes
C8 . C9 H91 . 125.6 no
C10 . C9 H91 . 126.1 no
C9 . C10 C11 . 107.8(8) yes
C9 . C10 H101 . 126.4 no
C11 . C10 H101 . 125.8 no
C2 . C11 C10 . 128.6(8) yes
C2 . C11 N2 . 122.2(8) yes
C10 . C11 N2 . 109.2(6) yes
C7 . C12 S1 . 121.6(5) yes
C7 . C12 C13 . 127.8(6) yes
S1 . C12 C13 . 110.6(5) yes
C12 . C13 C14 . 113.2(7) yes
C12 . C13 H131 . 123.1 no
C14 . C13 H131 . 123.8 no
C13 . C14 C15 . 114.0(7) yes
C13 . C14 H141 . 123.4 no
C15 . C14 H141 . 122.6 no
S1 . C15 C14 . 110.3(5) yes
S1 . C15 C16 . 119.1(6) yes
C14 . C15 C16 . 130.5(7) yes
C15 . C16 C17 . 174.7(9) yes
C16 . C17 C18 . 177.7(8) yes
C17 . C18 C20 2_766 120.8(7) yes
C17 . C18 C19 . 119.9(6) yes
C20 2_766 C18 C19 . 119.3(6) yes
C18 . C19 O1 . 115.4(6) yes
C18 . C19 C20 . 119.9(6) yes
O1 . C19 C20 . 124.7(7) yes
C18 2_766 C20 C19 . 120.8(7) yes
C18 2_766 C20 H201 . 119.2 no
C19 . C20 H201 . 119.9 no
O1 . C21 C22 . 106.6(8) yes
O1 . C21 H211 . 112.8 no
C22 . C21 H211 . 112.9 no
O1 . C21 H212 . 108.6 no
C22 . C21 H212 . 109.4 no
H211 . C21 H212 . 106.5 no
C21 . C22 C23 . 115.4(13) yes
C21 . C22 C25 . 114.4(12) yes
C23 . C22 C25 . 106.4(11) yes
C21 . C22 H221 . 106.8 no
C23 . C22 H221 . 106.0 no
C25 . C22 H221 . 107.2 no
C22 . C23 C24 . 115.1(8) yes
C22 . C23 H231 . 111.5 no
C24 . C23 H231 . 106.1 no
C22 . C23 H232 . 109.5 no
C24 . C23 H232 . 106.1 no
H231 . C23 H232 . 108.0 no
C23 . C24 H241 . 110.1 no
C23 . C24 H242 . 114.5 no
H241 . C24 H242 . 103.6 no
C23 . C24 H243 . 114.0 no
H241 . C24 H243 . 102.7 no
H242 . C24 H243 . 110.7 no
C22 . C25 C26 . 115.7(8) yes
C22 . C25 H251 . 107.3 no
C26 . C25 H251 . 109.6 no
C22 . C25 H252 . 105.6 no
C26 . C25 H252 . 109.7 no
H251 . C25 H252 . 108.7 no
C25 . C26 C27 . 113.6(8) yes
C25 . C26 H261 . 108.3 no
C27 . C26 H261 . 107.0 no
C25 . C26 H262 . 108.2 no
C27 . C26 H262 . 109.1 no
H261 . C26 H262 . 110.7 no
C26 . C27 C28 . 114.0(9) yes
C26 . C27 H271 . 109.3 no
C28 . C27 H271 . 110.4 no
C26 . C27 H272 . 106.8 no
C28 . C27 H272 . 107.0 no
H271 . C27 H272 . 109.0 no
C27 . C28 H281 . 109.9 no
C27 . C28 H282 . 108.0 no
H281 . C28 H282 . 112.1 no
C27 . C28 H283 . 109.8 no
H281 . C28 H283 . 108.5 no
H282 . C28 H283 . 108.6 no

loop_
_geom_bond_atom_site_label_1
_geom_bond_atom_site_label_2
_geom_bond_site_symmetry_2
_geom_bond_distance
_geom_bond_publ_flag
F1 B1 . 1.384(10) yes
F2 B1 . 1.378(10) yes
S1 C12 . 1.723(7) yes
S1 C15 . 1.731(7) yes
O1 C19 . 1.367(8) yes
O1 C21 . 1.452(11) yes
N1 B1 . 1.532(10) yes
N1 C3 . 1.341(10) yes
N1 C6 . 1.413(8) yes
N2 B1 . 1.538(11) yes
N2 C8 . 1.401(8) yes
N2 C11 . 1.351(10) yes
C1 C3 . 1.490(11) yes
C1 H11 . 0.947 no
C1 H12 . 0.957 no
C1 H13 . 0.956 no
C2 C11 . 1.492(10) yes
C2 H21 . 0.951 no
C2 H22 . 0.959 no
C2 H23 . 0.957 no
C3 C4 . 1.411(11) yes
C4 C5 . 1.361(11) yes
C4 H41 . 0.963 no
C5 C6 . 1.407(10) yes
C5 H51 . 0.962 no
C6 C7 . 1.381(10) yes
C7 C8 . 1.384(10) yes
C7 C12 . 1.480(8) yes
C8 C9 . 1.388(11) yes
C9 C10 . 1.360(11) yes
C9 H91 . 0.969 no
C10 C11 . 1.383(12) yes
C10 H101 . 0.962 no
C12 C13 . 1.361(10) yes
C13 C14 . 1.398(9) yes
C13 H131 . 0.959 no
C14 C15 . 1.350(11) yes
C14 H141 . 0.962 no
C15 C16 . 1.417(9) yes
C16 C17 . 1.192(9) yes
C17 C18 . 1.433(9) yes
C18 C20 2_766 1.391(10) yes
C18 C19 . 1.397(10) yes
C19 C20 . 1.375(9) yes
C20 H201 . 0.963 no
C21 C22 . 1.493(14) yes
C21 H211 . 0.945 no
C21 H212 . 0.991 no
C22 C23 . 1.47(2) yes
C22 C25 . 1.45(2) yes
C22 H221 . 0.968 no
C23 C24 . 1.53(3) yes
C23 H231 . 0.955 no
C23 H232 . 0.962 no
C24 H241 . 1.036 no
C24 H242 . 0.937 no
C24 H243 . 0.949 no
C25 C26 . 1.42(2) yes
C25 H251 . 0.955 no
C25 H252 . 0.955 no
C26 C27 . 1.45(2) yes
C26 H261 . 0.947 no
C26 H262 . 0.939 no
C27 C28 . 1.55(3) yes
C27 H271 . 0.936 no
C27 H272 . 0.969 no
C28 H281 . 0.936 no
C28 H282 . 0.935 no
C28 H283 . 0.976 no

loop_
_geom_hbond_atom_site_label_D
_geom_hbond_atom_site_label_H
_geom_hbond_atom_site_label_A
_geom_hbond_site_symmetry_A
_geom_hbond_angle_DHA
_geom_hbond_distance_DH
_geom_hbond_distance_HA
_geom_hbond_distance_DA
_geom_hbond_publ_flag
C28 H281 C27 2_667 143.4(11) 0.936 1.695 2.509(16) yes
